data_4343457
loop_
_publ_author_name
'Veronelli, Mattia'
'Dechert, Sebastian'
'Demeshko, Serhiy'
'Meyer, Franc'

_publ_section_title
;
 1,1'-Bis(pyrazol-3-yl)ferrocene: A Clip Ligand That Forms Supramolecular
 Aggregates and Prismatic Hexanuclear Coinage Metal Complexes.
;
_journal_issue 14
_journal_name_full 'Inorganic chemistry'
_journal_page_first 6917
_journal_page_last 6927
_journal_paper_doi 10.1021/acs.inorgchem.5b00898
_journal_volume 54
_journal_year 2015
_chemical_formula_moiety 'C54 H30 Ag6 F18 Fe3 N12, C3 H7 N O, C H4 O'
_chemical_formula_sum 'C58 H41 Ag6 F18 Fe3 N13 O2'
_chemical_formula_weight 2108.81
_chemical_name_systematic
;
 ?
;
_space_group_crystal_system triclinic
_space_group_IT_number 2
_space_group_name_Hall '-P 1'
_space_group_name_H-M_alt 'P -1'
_symmetry_space_group_name_Hall '-P 1'
_symmetry_space_group_name_H-M 'P -1'
_atom_sites_solution_hydrogens geom
_audit_creation_method SHELXL-2013
_cell_angle_alpha 82.301(6)
_cell_angle_beta 67.970(5)
_cell_angle_gamma 62.238(5)
_cell_formula_units_Z 2
_cell_length_a 14.8850(10)
_cell_length_b 15.5254(11)
_cell_length_c 16.6611(12)
_cell_measurement_reflns_used 38320
_cell_measurement_temperature 133(2)
_cell_measurement_theta_max 25.753
_cell_measurement_theta_min 1.320
_cell_volume 3154.4(4)
_computing_cell_refinement 'X-AREA (Stoe & Cie, 2002)'
_computing_data_collection 'X-AREA (Stoe & Cie, 2002)'
_computing_data_reduction 'X-AREA (Stoe & Cie, 2002)'
_computing_molecular_graphics 'DIAMOND (Brandenburg, 2012)'
_computing_publication_material 'SHELXL-2013 (Sheldrick, 2013)'
_computing_structure_refinement 'SHELXL-2013 (Sheldrick, 2013)'
_computing_structure_solution 'SHELXS-2013 (Sheldrick, 2013)'
_diffrn_ambient_temperature 133(2)
_diffrn_measured_fraction_theta_full 1.000
_diffrn_measured_fraction_theta_max 0.984
_diffrn_measurement_device_type 'Stoe IPDS II'
_diffrn_measurement_method \w
_diffrn_radiation_type MoK\a
_diffrn_radiation_wavelength 0.71073
_diffrn_reflns_av_R_equivalents 0.0522
_diffrn_reflns_av_unetI/netI 0.0531
_diffrn_reflns_laue_measured_fraction_full 1.000
_diffrn_reflns_laue_measured_fraction_max 0.984
_diffrn_reflns_limit_h_max 18
_diffrn_reflns_limit_h_min -18
_diffrn_reflns_limit_k_max 18
_diffrn_reflns_limit_k_min -16
_diffrn_reflns_limit_l_max 20
_diffrn_reflns_limit_l_min -20
_diffrn_reflns_number 38320
_diffrn_reflns_point_group_measured_fraction_full 1.000
_diffrn_reflns_point_group_measured_fraction_max 0.984
_diffrn_reflns_theta_full 25.242
_diffrn_reflns_theta_max 25.753
_diffrn_reflns_theta_min 1.320
_diffrn_source 'fine-focus sealed tube'
_exptl_absorpt_coefficient_mu 2.598
_exptl_absorpt_correction_T_max 0.7983
_exptl_absorpt_correction_T_min 0.6457
_exptl_absorpt_correction_type numerical
_exptl_absorpt_process_details 'X-RED (Stoe & Cie, 2002)'
_exptl_crystal_colour orange
_exptl_crystal_density_diffrn 2.220
_exptl_crystal_description block
_exptl_crystal_F_000 2036
_exptl_crystal_size_max 0.170
_exptl_crystal_size_mid 0.160
_exptl_crystal_size_min 0.070
_refine_diff_density_max 0.663
_refine_diff_density_min -0.697
_refine_diff_density_rms 0.107
_refine_ls_extinction_method none
_refine_ls_goodness_of_fit_ref 0.928
_refine_ls_hydrogen_treatment constr
_refine_ls_matrix_type full
_refine_ls_number_parameters 933
_refine_ls_number_reflns 11895
_refine_ls_number_restraints 55
_refine_ls_restrained_S_all 0.944
_refine_ls_R_factor_all 0.0590
_refine_ls_R_factor_gt 0.0328
_refine_ls_shift/su_max 0.001
_refine_ls_shift/su_mean 0.000
_refine_ls_structure_factor_coef Fsqd
_refine_ls_weighting_details 'w=1/[\s^2^(Fo^2^)+(0.0274P)^2^] where P=(Fo^2^+2Fc^2^)/3'
_refine_ls_weighting_scheme calc
_refine_ls_wR_factor_gt 0.0562
_refine_ls_wR_factor_ref 0.0613
_reflns_Friedel_coverage 0.000
_reflns_number_gt 8614
_reflns_number_total 11895
_reflns_threshold_expression 'I > 2\s(I)'
_cod_data_source_file ic5b00898_si_002.cif
_cod_data_source_block Ag6LF3-mv319
_cod_depositor_comments 'Adding full bibliography for 4343454--4343457.cif.'
_cod_database_code 4343457
_shelx_space_group_comment
;
The symmetry employed for this shelxl refinement is uniquely defined
by the following loop, which should always be used as a source of
symmetry information in preference to the above space-group names.
They are only intended as comments.
;
_shelx_estimated_absorpt_t_min 0.666
_shelx_estimated_absorpt_t_max 0.839
_shelxl_version_number 2013-4

loop_
_space_group_symop_operation_xyz
'x, y, z'
'-x, -y, -z'

loop_
_atom_site_label
_atom_site_type_symbol
_atom_site_fract_x
_atom_site_fract_y
_atom_site_fract_z
_atom_site_U_iso_or_equiv
_atom_site_adp_type
_atom_site_occupancy
_atom_site_site_symmetry_order
_atom_site_calc_flag
_atom_site_refinement_flags_posn
_atom_site_refinement_flags_adp
_atom_site_refinement_flags_occupancy
_atom_site_disorder_assembly
_atom_site_disorder_group
Ag1 Ag 0.35304(3) 0.83630(2) 0.58116(2) 0.02043(8) Uani 1 1 d . . . . .
Ag2 Ag 0.35570(3) 0.61418(2) 0.60738(2) 0.02054(8) Uani 1 1 d . . . . .
Ag3 Ag 0.54636(3) 0.64932(2) 0.65439(2) 0.02125(8) Uani 1 1 d . . . . .
Ag11 Ag 0.23714(3) 0.89934(2) 0.79007(2) 0.02297(9) Uani 1 1 d . . . . .
Ag12 Ag 0.24561(3) 0.67003(2) 0.81756(2) 0.02249(8) Uani 1 1 d . . . . .
Ag13 Ag 0.42605(3) 0.71539(2) 0.86111(2) 0.02435(9) Uani 1 1 d . . . . .
Fe1 Fe 0.05955(5) 0.61041(4) 0.65282(4) 0.01804(14) Uani 1 1 d . . . . .
Fe2 Fe 0.76435(5) 0.41734(4) 0.78745(4) 0.01867(14) Uani 1 1 d . . . . .
Fe3 Fe 0.27075(5) 1.15562(4) 0.69538(4) 0.01900(14) Uani 1 1 d . . . . .
N1 N 0.2666(3) 0.8042(2) 0.5262(2) 0.0186(8) Uani 1 1 d . . . . .
N2 N 0.2498(3) 0.7242(3) 0.5518(2) 0.0205(8) Uani 1 1 d . . . . .
N3 N 0.1309(3) 0.8693(2) 0.7549(2) 0.0211(8) Uani 1 1 d . . . . .
N4 N 0.1365(3) 0.7780(2) 0.7641(2) 0.0185(8) Uani 1 1 d . . . . .
N11 N 0.4816(3) 0.4981(2) 0.6400(2) 0.0189(8) Uani 1 1 d . . . . .
N12 N 0.5606(3) 0.5097(2) 0.6544(2) 0.0185(8) Uani 1 1 d . . . . .
N13 N 0.3580(3) 0.5620(3) 0.8672(2) 0.0204(8) Uani 1 1 d . . . . .
N14 N 0.4450(3) 0.5732(2) 0.8649(2) 0.0201(8) Uani 1 1 d . . . . .
N21 N 0.5368(3) 0.7884(2) 0.6400(3) 0.0215(8) Uani 1 1 d . . . . .
N22 N 0.4501(3) 0.8650(2) 0.6252(2) 0.0197(8) Uani 1 1 d . . . . .
N23 N 0.4095(3) 0.8562(3) 0.8641(3) 0.0246(9) Uani 1 1 d . . . . .
N24 N 0.3377(3) 0.9313(2) 0.8317(2) 0.0205(8) Uani 1 1 d . . . . .
F1 F 0.2691(3) 0.9229(2) 0.3525(2) 0.0607(10) Uani 1 1 d . . . . .
F2 F 0.1116(3) 1.0123(2) 0.4350(2) 0.0550(10) Uani 1 1 d . . . . .
F3 F 0.2485(3) 0.9850(2) 0.4675(2) 0.0551(10) Uani 1 1 d . . . . .
F4 F 0.0589(3) 1.0469(2) 0.6326(2) 0.0535(9) Uani 1 1 d . . . . .
F5 F 0.0289(3) 1.0750(2) 0.7639(2) 0.0513(9) Uani 1 1 d . . . . .
F6 F -0.0949(2) 1.0769(2) 0.7271(3) 0.0543(10) Uani 1 1 d . . . . .
F11 F 0.4617(2) 0.3592(2) 0.54173(17) 0.0326(7) Uani 1 1 d . . . . .
F12 F 0.3364(2) 0.41559(19) 0.66543(18) 0.0305(6) Uani 1 1 d . . . . .
F13 F 0.4703(2) 0.27181(17) 0.65286(19) 0.0321(7) Uani 1 1 d . . . . .
F14A F 0.3089(6) 0.4002(6) 0.8257(3) 0.064(2) Uani 0.699(8) 1 d D . P A 1
F15A F 0.3055(6) 0.3647(5) 0.9581(5) 0.0404(17) Uani 0.699(8) 1 d D . P A 1
F16A F 0.1937(4) 0.5047(4) 0.9308(5) 0.0448(16) Uani 0.699(8) 1 d D . P A 1
F14B F 0.3523(13) 0.3511(11) 0.8435(8) 0.064(2) Uani 0.301(8) 1 d D . P A 2
F15B F 0.2724(16) 0.3893(14) 0.9732(11) 0.0404(17) Uani 0.301(8) 1 d D . P A 2
F16B F 0.2143(10) 0.4837(10) 0.8832(10) 0.0448(16) Uani 0.301(8) 1 d D . P A 2
F21 F 0.7753(2) 0.6961(2) 0.5887(2) 0.0509(9) Uani 1 1 d . . . . .
F22 F 0.6972(2) 0.7032(2) 0.7249(2) 0.0459(8) Uani 1 1 d . . . . .
F23 F 0.7527(3) 0.8102(2) 0.6650(3) 0.0627(11) Uani 1 1 d . . . . .
F24A F 0.6330(8) 0.7737(7) 0.8828(8) 0.076(4) Uani 0.5 1 d D . P B 3
F25A F 0.5014(8) 0.7749(7) 0.9932(7) 0.075(4) Uani 0.5 1 d D . P B 3
F26A F 0.5519(8) 0.8898(7) 0.9792(4) 0.036(3) Uani 0.5 1 d D . P B 3
F24B F 0.6400(16) 0.8296(11) 0.8753(13) 0.076(4) Uani 0.25 1 d . . P B 4
F25B F 0.559(2) 0.7475(11) 0.9434(19) 0.075(4) Uani 0.25 1 d D . P B 4
F26B F 0.523(2) 0.8788(16) 1.0044(10) 0.036(3) Uani 0.25 1 d D . P B 4
F24C F 0.6106(19) 0.7526(13) 0.905(2) 0.076(4) Uani 0.25 1 d D . P B 5
F25C F 0.4745(15) 0.8211(11) 1.0182(10) 0.075(4) Uani 0.25 1 d D . P B 5
F26C F 0.575(2) 0.889(2) 0.9513(13) 0.036(3) Uani 0.25 1 d D . P B 5
C1 C 0.1392(4) 0.8141(3) 0.4797(3) 0.0215(10) Uani 1 1 d . . . . .
H1 H 0.0858 0.8370 0.4536 0.026 Uiso 1 1 calc R U . . .
C2 C 0.2001(3) 0.8579(3) 0.4831(3) 0.0207(10) Uani 1 1 d . . . . .
C3 C 0.1741(3) 0.7289(3) 0.5234(3) 0.0190(10) Uani 1 1 d . . . . .
C4 C 0.2056(4) 0.9452(3) 0.4380(3) 0.0273(11) Uani 1 1 d . . . . .
C5 C 0.1387(4) 0.6531(3) 0.5367(3) 0.0195(10) Uani 1 1 d . . . . .
C6 C 0.0344(4) 0.6682(3) 0.5405(3) 0.0217(10) Uani 1 1 d . . . . .
H6 H -0.0232 0.7289 0.5362 0.026 Uiso 1 1 calc R U . . .
C7 C 0.0323(4) 0.5775(3) 0.5518(3) 0.0235(10) Uani 1 1 d . . . . .
H7 H -0.0270 0.5665 0.5560 0.028 Uiso 1 1 calc R U . . .
C8 C 0.1340(4) 0.5049(3) 0.5558(3) 0.0247(11) Uani 1 1 d . . . . .
H8 H 0.1544 0.4374 0.5633 0.030 Uiso 1 1 calc R U . . .
C9 C 0.1994(4) 0.5517(3) 0.5467(3) 0.0203(10) Uani 1 1 d . . . . .
H9 H 0.2713 0.5209 0.5472 0.024 Uiso 1 1 calc R U . . .
C11 C -0.0048(4) 0.8720(3) 0.7240(3) 0.0215(10) Uani 1 1 d . . . . .
H11 H -0.0668 0.8943 0.7081 0.026 Uiso 1 1 calc R U . . .
C12 C 0.0444(4) 0.9247(3) 0.7307(3) 0.0210(10) Uani 1 1 d . . . . .
C13 C 0.0556(3) 0.7787(3) 0.7454(3) 0.0184(9) Uani 1 1 d . . . . .
C14 C 0.0096(4) 1.0301(3) 0.7149(3) 0.0288(11) Uani 1 1 d . . . . .
C15 C 0.0339(4) 0.6949(3) 0.7520(3) 0.0204(10) Uani 1 1 d . . . . .
C16 C -0.0672(4) 0.7047(3) 0.7525(3) 0.0190(10) Uani 1 1 d . . . . .
H16 H -0.1260 0.7637 0.7472 0.023 Uiso 1 1 calc R U . . .
C17 C -0.0639(4) 0.6113(3) 0.7622(3) 0.0266(11) Uani 1 1 d . . . . .
H17 H -0.1201 0.5966 0.7644 0.032 Uiso 1 1 calc R U . . .
C18 C 0.0381(4) 0.5435(3) 0.7678(3) 0.0253(11) Uani 1 1 d . . . . .
H18 H 0.0620 0.4755 0.7747 0.030 Uiso 1 1 calc R U . . .
C19 C 0.0985(4) 0.5944(3) 0.7614(3) 0.0208(10) Uani 1 1 d . . . . .
H19 H 0.1697 0.5665 0.7631 0.025 Uiso 1 1 calc R U . . .
C21 C 0.6018(3) 0.3519(3) 0.6637(3) 0.0191(10) Uani 1 1 d . . . . .
H21 H 0.6371 0.2840 0.6713 0.023 Uiso 1 1 calc R U . . .
C22 C 0.5081(3) 0.4028(3) 0.6459(3) 0.0185(9) Uani 1 1 d . . . . .
C23 C 0.6336(3) 0.4215(3) 0.6683(3) 0.0172(9) Uani 1 1 d . . . . .
C24 C 0.4444(4) 0.3624(3) 0.6276(3) 0.0232(10) Uani 1 1 d . . . . .
C25 C 0.7340(3) 0.4036(3) 0.6795(3) 0.0189(10) Uani 1 1 d . . . . .
C26 C 0.8053(4) 0.3110(3) 0.7015(3) 0.0224(10) Uani 1 1 d . . . . .
H26 H 0.7916 0.2559 0.7161 0.027 Uiso 1 1 calc R U . . .
C27 C 0.8995(4) 0.3158(3) 0.6979(3) 0.0275(11) Uani 1 1 d . . . . .
H27 H 0.9605 0.2644 0.7087 0.033 Uiso 1 1 calc R U . . .
C28 C 0.8862(4) 0.4118(3) 0.6751(3) 0.0240(10) Uani 1 1 d . . . . .
H28 H 0.9368 0.4356 0.6684 0.029 Uiso 1 1 calc R U . . .
C29 C 0.7851(4) 0.4653(3) 0.6641(3) 0.0222(10) Uani 1 1 d . . . . .
H29 H 0.7560 0.5314 0.6490 0.027 Uiso 1 1 calc R U . . .
C31 C 0.4746(4) 0.4221(3) 0.9024(3) 0.0214(10) Uani 1 1 d . . . . .
H31 H 0.5068 0.3568 0.9188 0.026 Uiso 1 1 calc R U . . .
C32 C 0.3767(3) 0.4707(3) 0.8899(3) 0.0194(10) Uani 1 1 d . . . . .
C33 C 0.5160(4) 0.4886(3) 0.8859(3) 0.0193(10) Uani 1 1 d . . . . .
C34 C 0.2999(4) 0.4321(3) 0.9002(3) 0.0257(11) Uani 1 1 d D . . . .
C35 C 0.6192(3) 0.4720(3) 0.8890(3) 0.0185(10) Uani 1 1 d . . . . .
C36 C 0.6939(4) 0.3809(3) 0.9098(3) 0.0249(11) Uani 1 1 d . . . . .
H36 H 0.6835 0.3240 0.9242 0.030 Uiso 1 1 calc R U . . .
C37 C 0.7856(4) 0.3903(4) 0.9052(3) 0.0300(12) Uani 1 1 d . . . . .
H37 H 0.8475 0.3409 0.9163 0.036 Uiso 1 1 calc R U . . .
C38 C 0.7697(4) 0.4860(4) 0.8812(3) 0.0276(11) Uani 1 1 d . . . . .
H38 H 0.8190 0.5118 0.8733 0.033 Uiso 1 1 calc R U . . .
C39 C 0.6664(4) 0.5369(3) 0.8709(3) 0.0237(10) Uani 1 1 d . . . . .
H39 H 0.6350 0.6024 0.8549 0.028 Uiso 1 1 calc R U . . .
C41 C 0.5559(4) 0.9241(3) 0.6375(3) 0.0209(10) Uani 1 1 d . . . . .
H41 H 0.5844 0.9668 0.6397 0.025 Uiso 1 1 calc R U . . .
C42 C 0.5984(4) 0.8252(3) 0.6480(3) 0.0198(10) Uani 1 1 d . . . . .
C43 C 0.4611(3) 0.9469(3) 0.6230(3) 0.0196(10) Uani 1 1 d . . . . .
C44 C 0.7056(4) 0.7595(3) 0.6568(4) 0.0321(12) Uani 1 1 d . . . . .
C45 C 0.3851(4) 1.0419(3) 0.6060(3) 0.0212(10) Uani 1 1 d . . . . .
C46 C 0.4049(4) 1.1256(3) 0.5862(3) 0.0219(10) Uani 1 1 d . . . . .
H46 H 0.4690 1.1280 0.5824 0.026 Uiso 1 1 calc R U . . .
C47 C 0.3137(4) 1.2035(3) 0.5733(3) 0.0258(11) Uani 1 1 d . . . . .
H47 H 0.3061 1.2673 0.5588 0.031 Uiso 1 1 calc R U . . .
C48 C 0.2351(4) 1.1714(3) 0.5854(3) 0.0308(12) Uani 1 1 d . . . . .
H48 H 0.1659 1.2098 0.5804 0.037 Uiso 1 1 calc R U . . .
C49 C 0.2780(4) 1.0709(3) 0.6064(3) 0.0232(10) Uani 1 1 d . . . . .
H49 H 0.2423 1.0310 0.6183 0.028 Uiso 1 1 calc R U . . .
C51 C 0.4190(4) 0.9932(3) 0.8782(3) 0.0260(11) Uani 1 1 d . . . . .
H51 H 0.4396 1.0372 0.8918 0.031 Uiso 1 1 calc R U . . .
C52 C 0.4574(4) 0.8953(3) 0.8919(3) 0.0280(11) Uani 1 1 d . . . . .
C53 C 0.3435(4) 1.0134(3) 0.8399(3) 0.0207(10) Uani 1 1 d . . . . .
C54 C 0.5338(5) 0.8367(3) 0.9367(4) 0.0426(15) Uani 1 1 d D . . . .
C55 C 0.2749(4) 1.1092(3) 0.8162(3) 0.0197(10) Uani 1 1 d . . . . .
C56 C 0.3047(4) 1.1870(3) 0.7926(3) 0.0226(10) Uani 1 1 d . . . . .
H56 H 0.3719 1.1838 0.7878 0.027 Uiso 1 1 calc R U . . .
C57 C 0.2168(4) 1.2695(3) 0.7777(3) 0.0242(10) Uani 1 1 d . . . . .
H57 H 0.2149 1.3311 0.7610 0.029 Uiso 1 1 calc R U . . .
C58 C 0.1320(4) 1.2439(3) 0.7921(3) 0.0242(11) Uani 1 1 d . . . . .
H58 H 0.0631 1.2857 0.7876 0.029 Uiso 1 1 calc R U . . .
C59 C 0.1681(4) 1.1449(3) 0.8143(3) 0.0239(10) Uani 1 1 d . . . . .
H59 H 0.1282 1.1087 0.8260 0.029 Uiso 1 1 calc R U . . .
N31 N -0.0921(4) 0.7465(4) 0.9786(3) 0.0456(13) Uani 1 1 d . . . . .
O31 O 0.0574(3) 0.7510(3) 0.9811(2) 0.0451(10) Uani 1 1 d . . . . .
C61 C -0.0304(5) 0.7895(5) 0.9712(4) 0.0438(15) Uani 1 1 d . . . . .
H61 H -0.0568 0.8561 0.9571 0.053 Uiso 1 1 calc R U . . .
C62 C -0.1948(5) 0.7960(6) 0.9673(5) 0.071(2) Uani 1 1 d . . . . .
H62A H -0.2078 0.8623 0.9496 0.106 Uiso 1 1 calc R U . . .
H62B H -0.2525 0.7989 1.0221 0.106 Uiso 1 1 calc R U . . .
H62C H -0.1944 0.7608 0.9225 0.106 Uiso 1 1 calc R U . . .
C63 C -0.0555(6) 0.6437(5) 0.9997(5) 0.0612(18) Uani 1 1 d . . . . .
H63A H 0.0147 0.6184 1.0069 0.092 Uiso 1 1 calc R U . . .
H63B H -0.0478 0.6061 0.9526 0.092 Uiso 1 1 calc R U . . .
H63C H -0.1091 0.6378 1.0537 0.092 Uiso 1 1 calc R U . . .
C71 C 0.1612(6) 0.8901(6) 1.0243(5) 0.071(2) Uani 1 1 d . . . . .
H71A H 0.2169 0.9113 1.0142 0.106 Uiso 1 1 calc R U . . .
H71B H 0.1539 0.8542 1.0775 0.106 Uiso 1 1 calc R U . . .
H71C H 0.0915 0.9473 1.0303 0.106 Uiso 1 1 calc R U . . .
O41 O 0.1910(4) 0.8302(3) 0.9549(3) 0.0572(11) Uani 1 1 d . . . . .
H41A H 0.1359 0.8284 0.9541 0.086 Uiso 1 1 calc R U . . .

loop_
_atom_site_aniso_label
_atom_site_aniso_U_11
_atom_site_aniso_U_22
_atom_site_aniso_U_33
_atom_site_aniso_U_23
_atom_site_aniso_U_13
_atom_site_aniso_U_12
Ag1 0.02168(18) 0.01802(16) 0.0278(2) 0.00208(14) -0.01395(16) -0.01016(14)
Ag2 0.02198(18) 0.01715(16) 0.0277(2) 0.00630(14) -0.01552(16) -0.00913(14)
Ag3 0.02447(18) 0.01403(15) 0.0305(2) 0.00321(14) -0.01542(16) -0.00906(14)
Ag11 0.02761(19) 0.02027(17) 0.0305(2) 0.00349(15) -0.01810(17) -0.01285(15)
Ag12 0.02334(18) 0.01929(16) 0.0280(2) 0.00456(14) -0.01600(16) -0.00775(14)
Ag13 0.0335(2) 0.01657(16) 0.0298(2) 0.00564(15) -0.01827(17) -0.01248(15)
Fe1 0.0199(3) 0.0165(3) 0.0206(3) 0.0009(3) -0.0095(3) -0.0088(3)
Fe2 0.0192(3) 0.0201(3) 0.0198(3) 0.0038(3) -0.0106(3) -0.0092(3)
Fe3 0.0226(3) 0.0137(3) 0.0225(3) 0.0012(3) -0.0108(3) -0.0076(3)
N1 0.0195(19) 0.0195(17) 0.022(2) 0.0031(15) -0.0121(17) -0.0101(15)
N2 0.021(2) 0.0183(18) 0.025(2) 0.0056(16) -0.0125(17) -0.0092(16)
N3 0.026(2) 0.0178(18) 0.025(2) 0.0010(16) -0.0170(18) -0.0083(16)
N4 0.0215(19) 0.0158(17) 0.022(2) 0.0002(15) -0.0102(17) -0.0091(15)
N11 0.0173(19) 0.0169(17) 0.024(2) 0.0044(15) -0.0101(17) -0.0080(15)
N12 0.0195(19) 0.0152(17) 0.027(2) 0.0033(15) -0.0137(17) -0.0092(15)
N13 0.0207(19) 0.0202(18) 0.024(2) 0.0036(16) -0.0118(17) -0.0102(16)
N14 0.023(2) 0.0169(18) 0.025(2) 0.0035(16) -0.0118(17) -0.0107(16)
N21 0.024(2) 0.0142(17) 0.033(2) 0.0019(16) -0.0179(18) -0.0073(15)
N22 0.0180(19) 0.0167(17) 0.026(2) 0.0009(16) -0.0100(17) -0.0072(15)
N23 0.031(2) 0.0206(19) 0.032(2) 0.0076(17) -0.0215(19) -0.0132(17)
N24 0.025(2) 0.0182(18) 0.025(2) 0.0063(16) -0.0153(18) -0.0117(16)
F1 0.087(3) 0.0440(19) 0.040(2) 0.0100(16) -0.009(2) -0.0334(19)
F2 0.0471(19) 0.0385(17) 0.087(3) 0.0328(18) -0.041(2) -0.0194(15)
F3 0.096(3) 0.0534(19) 0.071(2) 0.0352(18) -0.063(2) -0.059(2)
F4 0.068(2) 0.0402(18) 0.050(2) 0.0182(16) -0.0200(19) -0.0280(17)
F5 0.075(2) 0.0245(15) 0.081(3) 0.0063(15) -0.057(2) -0.0225(15)
F6 0.0337(17) 0.0222(14) 0.112(3) 0.0141(17) -0.0386(19) -0.0097(13)
F11 0.0358(16) 0.0446(16) 0.0274(16) -0.0018(13) -0.0138(13) -0.0232(14)
F12 0.0195(14) 0.0309(14) 0.0413(17) -0.0025(13) -0.0104(13) -0.0109(12)
F13 0.0349(15) 0.0184(13) 0.0549(19) 0.0095(13) -0.0252(15) -0.0163(12)
F14A 0.095(5) 0.125(6) 0.027(3) 0.002(3) -0.019(3) -0.094(5)
F15A 0.040(5) 0.044(4) 0.061(3) 0.033(3) -0.036(3) -0.032(3)
F16A 0.025(2) 0.039(3) 0.072(5) 0.000(3) -0.018(3) -0.015(2)
F14B 0.095(5) 0.125(6) 0.027(3) 0.002(3) -0.019(3) -0.094(5)
F15B 0.040(5) 0.044(4) 0.061(3) 0.033(3) -0.036(3) -0.032(3)
F16B 0.025(2) 0.039(3) 0.072(5) 0.000(3) -0.018(3) -0.015(2)
F21 0.0256(16) 0.0469(18) 0.054(2) -0.0039(17) -0.0161(16) 0.0068(14)
F22 0.0394(17) 0.0485(18) 0.050(2) 0.0243(16) -0.0282(16) -0.0161(15)
F23 0.057(2) 0.0419(18) 0.130(3) 0.025(2) -0.071(2) -0.0304(17)
F24A 0.082(5) 0.036(5) 0.104(7) -0.025(6) -0.077(5) 0.018(5)
F25A 0.116(9) 0.046(6) 0.126(10) 0.064(7) -0.101(8) -0.058(7)
F26A 0.065(9) 0.035(2) 0.035(8) 0.013(6) -0.042(7) -0.029(4)
F24B 0.082(5) 0.036(5) 0.104(7) -0.025(6) -0.077(5) 0.018(5)
F25B 0.116(9) 0.046(6) 0.126(10) 0.064(7) -0.101(8) -0.058(7)
F26B 0.065(9) 0.035(2) 0.035(8) 0.013(6) -0.042(7) -0.029(4)
F24C 0.082(5) 0.036(5) 0.104(7) -0.025(6) -0.077(5) 0.018(5)
F25C 0.116(9) 0.046(6) 0.126(10) 0.064(7) -0.101(8) -0.058(7)
F26C 0.065(9) 0.035(2) 0.035(8) 0.013(6) -0.042(7) -0.029(4)
C1 0.022(2) 0.023(2) 0.020(2) 0.0016(19) -0.010(2) -0.0074(19)
C2 0.021(2) 0.019(2) 0.025(3) 0.0047(19) -0.012(2) -0.0094(18)
C3 0.013(2) 0.021(2) 0.021(2) -0.0002(19) -0.0072(19) -0.0058(18)
C4 0.029(3) 0.028(2) 0.027(3) 0.004(2) -0.012(2) -0.014(2)
C5 0.021(2) 0.018(2) 0.019(2) -0.0029(18) -0.009(2) -0.0066(18)
C6 0.021(2) 0.026(2) 0.022(2) 0.0014(19) -0.013(2) -0.0101(19)
C7 0.023(2) 0.027(2) 0.025(3) 0.000(2) -0.007(2) -0.015(2)
C8 0.027(3) 0.020(2) 0.025(3) -0.0057(19) -0.006(2) -0.009(2)
C9 0.021(2) 0.018(2) 0.023(2) -0.0017(19) -0.011(2) -0.0068(18)
C11 0.018(2) 0.021(2) 0.030(3) 0.003(2) -0.014(2) -0.0090(19)
C12 0.021(2) 0.018(2) 0.025(3) 0.0015(19) -0.011(2) -0.0072(18)
C13 0.017(2) 0.021(2) 0.018(2) -0.0029(18) -0.0087(19) -0.0063(18)
C14 0.031(3) 0.022(2) 0.044(3) 0.006(2) -0.022(2) -0.014(2)
C15 0.021(2) 0.025(2) 0.018(2) 0.0040(19) -0.009(2) -0.0117(19)
C16 0.019(2) 0.023(2) 0.014(2) -0.0002(18) -0.0061(19) -0.0084(19)
C17 0.033(3) 0.027(2) 0.027(3) 0.003(2) -0.013(2) -0.018(2)
C18 0.037(3) 0.021(2) 0.022(3) 0.0051(19) -0.013(2) -0.015(2)
C19 0.023(2) 0.016(2) 0.024(2) 0.0032(18) -0.013(2) -0.0057(18)
C21 0.021(2) 0.015(2) 0.021(2) 0.0008(18) -0.008(2) -0.0081(18)
C22 0.019(2) 0.015(2) 0.018(2) -0.0009(18) -0.0069(19) -0.0046(18)
C23 0.020(2) 0.015(2) 0.015(2) 0.0009(17) -0.0085(19) -0.0045(17)
C24 0.027(3) 0.018(2) 0.030(3) 0.002(2) -0.016(2) -0.0103(19)
C25 0.019(2) 0.021(2) 0.015(2) -0.0022(18) -0.0038(19) -0.0082(19)
C26 0.021(2) 0.020(2) 0.029(3) 0.001(2) -0.013(2) -0.0077(19)
C27 0.020(2) 0.025(2) 0.031(3) -0.004(2) -0.013(2) -0.001(2)
C28 0.023(2) 0.030(2) 0.022(2) 0.000(2) -0.008(2) -0.013(2)
C29 0.026(2) 0.023(2) 0.019(2) 0.0032(19) -0.010(2) -0.010(2)
C31 0.023(2) 0.021(2) 0.022(2) 0.0062(19) -0.010(2) -0.0103(19)
C32 0.021(2) 0.022(2) 0.018(2) 0.0024(19) -0.007(2) -0.0123(19)
C33 0.023(2) 0.019(2) 0.016(2) 0.0014(18) -0.0082(19) -0.0090(18)
C34 0.028(3) 0.028(2) 0.029(3) 0.006(2) -0.015(2) -0.016(2)
C35 0.019(2) 0.024(2) 0.014(2) 0.0018(18) -0.0069(19) -0.0117(19)
C36 0.025(2) 0.031(2) 0.021(3) 0.011(2) -0.012(2) -0.015(2)
C37 0.026(3) 0.046(3) 0.024(3) 0.008(2) -0.015(2) -0.018(2)
C38 0.029(3) 0.045(3) 0.018(2) 0.003(2) -0.009(2) -0.023(2)
C39 0.030(3) 0.024(2) 0.019(2) -0.0023(19) -0.006(2) -0.015(2)
C41 0.022(2) 0.018(2) 0.029(3) 0.0008(19) -0.012(2) -0.0115(19)
C42 0.022(2) 0.022(2) 0.024(2) 0.0030(19) -0.013(2) -0.0130(19)
C43 0.019(2) 0.018(2) 0.022(2) -0.0010(19) -0.007(2) -0.0088(19)
C44 0.038(3) 0.024(2) 0.048(3) 0.013(2) -0.031(3) -0.017(2)
C45 0.024(2) 0.022(2) 0.020(2) 0.0003(19) -0.010(2) -0.0104(19)
C46 0.027(3) 0.019(2) 0.020(2) 0.0020(19) -0.006(2) -0.012(2)
C47 0.036(3) 0.018(2) 0.019(2) 0.0036(19) -0.008(2) -0.011(2)
C48 0.034(3) 0.025(2) 0.027(3) -0.002(2) -0.019(2) -0.001(2)
C49 0.030(3) 0.017(2) 0.026(3) -0.0029(19) -0.013(2) -0.0094(19)
C51 0.035(3) 0.023(2) 0.034(3) 0.003(2) -0.022(2) -0.017(2)
C52 0.036(3) 0.025(2) 0.034(3) 0.003(2) -0.022(2) -0.016(2)
C53 0.027(2) 0.020(2) 0.021(2) 0.0022(19) -0.010(2) -0.015(2)
C54 0.058(4) 0.031(3) 0.058(4) 0.016(3) -0.043(3) -0.022(3)
C55 0.022(2) 0.021(2) 0.018(2) -0.0013(18) -0.007(2) -0.0115(19)
C56 0.026(2) 0.016(2) 0.026(3) -0.0017(19) -0.011(2) -0.0084(19)
C57 0.031(3) 0.016(2) 0.028(3) 0.0003(19) -0.011(2) -0.012(2)
C58 0.023(2) 0.021(2) 0.024(3) -0.003(2) -0.009(2) -0.0053(19)
C59 0.029(3) 0.021(2) 0.028(3) 0.002(2) -0.013(2) -0.015(2)
N31 0.027(2) 0.074(4) 0.032(3) -0.012(2) -0.007(2) -0.019(2)
O31 0.037(2) 0.064(3) 0.040(2) 0.008(2) -0.0182(19) -0.027(2)
C61 0.040(3) 0.054(4) 0.029(3) 0.002(3) -0.010(3) -0.017(3)
C62 0.037(4) 0.115(6) 0.054(4) -0.027(4) -0.022(3) -0.017(4)
C63 0.063(4) 0.068(4) 0.056(4) -0.013(4) -0.010(4) -0.037(4)
C71 0.076(5) 0.088(5) 0.054(5) -0.008(4) -0.010(4) -0.047(4)
O41 0.067(3) 0.072(3) 0.045(3) -0.002(2) -0.012(2) -0.046(3)

loop_
_atom_type_symbol
_atom_type_description
_atom_type_scat_dispersion_real
_atom_type_scat_dispersion_imag
_atom_type_scat_source
C C 0.0033 0.0016 'International Tables Vol C Tables 4.2.6.8 and 6.1.1.4'
H H 0.0000 0.0000 'International Tables Vol C Tables 4.2.6.8 and 6.1.1.4'
N N 0.0061 0.0033 'International Tables Vol C Tables 4.2.6.8 and 6.1.1.4'
O O 0.0106 0.0060 'International Tables Vol C Tables 4.2.6.8 and 6.1.1.4'
F F 0.0171 0.0103 'International Tables Vol C Tables 4.2.6.8 and 6.1.1.4'
Fe Fe 0.3463 0.8444 'International Tables Vol C Tables 4.2.6.8 and 6.1.1.4'
Ag Ag -0.8971 1.1015 'International Tables Vol C Tables 4.2.6.8 and 6.1.1.4'

loop_
_geom_angle_atom_site_label_1
_geom_angle_atom_site_label_2
_geom_angle_atom_site_label_3
_geom_angle
N22 Ag1 N1 174.92(15)
N22 Ag1 Ag11 68.47(10)
N1 Ag1 Ag11 116.60(10)
N11 Ag2 N2 169.73(15)
N11 Ag2 Ag12 83.80(10)
N2 Ag2 Ag12 106.11(10)
N12 Ag3 N21 173.83(15)
N12 Ag3 Ag13 102.06(10)
N21 Ag3 Ag13 83.98(11)
N3 Ag11 N24 177.16(15)
N3 Ag11 Ag1 72.62(10)
N24 Ag11 Ag1 110.22(10)
N13 Ag12 N4 178.26(15)
N13 Ag12 Ag2 103.90(11)
N4 Ag12 Ag2 74.53(10)
N14 Ag13 N23 176.51(14)
N14 Ag13 Ag3 79.36(10)
N23 Ag13 Ag3 103.33(11)
C17 Fe1 C18 40.69(19)
C17 Fe1 C16 40.59(18)
C18 Fe1 C16 68.27(18)
C17 Fe1 C9 157.08(18)
C18 Fe1 C9 122.67(18)
C16 Fe1 C9 161.67(18)
C17 Fe1 C7 105.77(19)
C18 Fe1 C7 123.01(19)
C16 Fe1 C7 120.24(18)
C9 Fe1 C7 68.26(18)
C17 Fe1 C8 120.53(19)
C18 Fe1 C8 107.33(19)
C16 Fe1 C8 155.82(19)
C9 Fe1 C8 40.60(18)
C7 Fe1 C8 40.73(18)
C17 Fe1 C19 68.51(19)
C18 Fe1 C19 40.58(19)
C16 Fe1 C19 68.46(17)
C9 Fe1 C19 109.26(18)
C7 Fe1 C19 160.33(17)
C8 Fe1 C19 124.64(17)
C17 Fe1 C6 122.16(19)
C18 Fe1 C6 158.77(19)
C16 Fe1 C6 106.70(17)
C9 Fe1 C6 68.45(17)
C7 Fe1 C6 40.23(18)
C8 Fe1 C6 68.32(18)
C19 Fe1 C6 158.73(19)
C17 Fe1 C15 68.69(19)
C18 Fe1 C15 68.36(18)
C16 Fe1 C15 40.99(17)
C9 Fe1 C15 125.45(18)
C7 Fe1 C15 156.75(17)
C8 Fe1 C15 161.59(18)
C19 Fe1 C15 40.58(16)
C6 Fe1 C15 122.27(18)
C17 Fe1 C5 159.65(17)
C18 Fe1 C5 158.82(18)
C16 Fe1 C5 124.24(17)
C9 Fe1 C5 40.68(16)
C7 Fe1 C5 68.20(18)
C8 Fe1 C5 68.42(18)
C19 Fe1 C5 123.55(19)
C6 Fe1 C5 40.85(18)
C15 Fe1 C5 108.74(18)
C28 Fe2 C39 123.50(19)
C28 Fe2 C27 40.88(19)
C39 Fe2 C27 160.2(2)
C28 Fe2 C35 160.10(17)
C39 Fe2 C35 40.73(18)
C27 Fe2 C35 157.6(2)
C28 Fe2 C26 68.38(19)
C39 Fe2 C26 157.68(18)
C27 Fe2 C26 40.55(19)
C35 Fe2 C26 122.13(19)
C28 Fe2 C29 40.37(17)
C39 Fe2 C29 107.43(18)
C27 Fe2 C29 68.35(18)
C35 Fe2 C29 123.96(17)
C26 Fe2 C29 68.32(19)
C28 Fe2 C38 107.45(19)
C39 Fe2 C38 40.97(19)
C27 Fe2 C38 123.58(19)
C35 Fe2 C38 68.50(19)
C26 Fe2 C38 160.01(18)
C29 Fe2 C38 122.0(2)
C28 Fe2 C36 157.46(17)
C39 Fe2 C36 68.55(19)
C27 Fe2 C36 121.80(19)
C35 Fe2 C36 40.88(17)
C26 Fe2 C36 107.9(2)
C29 Fe2 C36 160.86(19)
C38 Fe2 C36 68.0(2)
C28 Fe2 C37 122.15(19)
C39 Fe2 C37 68.36(19)
C27 Fe2 C37 107.71(19)
C35 Fe2 C37 68.21(18)
C26 Fe2 C37 124.04(19)
C29 Fe2 C37 157.5(2)
C38 Fe2 C37 40.3(2)
C36 Fe2 C37 40.19(19)
C28 Fe2 C25 68.12(19)
C39 Fe2 C25 121.80(17)
C27 Fe2 C25 68.37(17)
C35 Fe2 C25 107.78(17)
C26 Fe2 C25 40.77(16)
C29 Fe2 C25 40.46(18)
C38 Fe2 C25 157.65(18)
C36 Fe2 C25 124.50(19)
C37 Fe2 C25 160.7(2)
C57 Fe3 C46 119.5(2)
C57 Fe3 C47 105.97(19)
C46 Fe3 C47 40.28(18)
C57 Fe3 C59 68.69(19)
C46 Fe3 C59 162.18(17)
C47 Fe3 C59 156.78(18)
C57 Fe3 C56 40.71(17)
C46 Fe3 C56 106.4(2)
C47 Fe3 C56 122.8(2)
C59 Fe3 C56 68.73(19)
C57 Fe3 C48 123.33(18)
C46 Fe3 C48 68.2(2)
C47 Fe3 C48 40.4(2)
C59 Fe3 C48 122.4(2)
C56 Fe3 C48 159.54(19)
C57 Fe3 C58 40.75(19)
C46 Fe3 C58 155.22(18)
C47 Fe3 C58 120.75(18)
C59 Fe3 C58 40.60(18)
C56 Fe3 C58 68.42(19)
C48 Fe3 C58 107.78(19)
C57 Fe3 C49 161.06(18)
C46 Fe3 C49 68.86(19)
C47 Fe3 C49 68.61(19)
C59 Fe3 C49 108.7(2)
C56 Fe3 C49 157.46(16)
C48 Fe3 C49 40.97(18)
C58 Fe3 C49 125.17(19)
C57 Fe3 C45 155.69(19)
C46 Fe3 C45 40.98(17)
C47 Fe3 C45 68.39(18)
C59 Fe3 C45 125.70(18)
C56 Fe3 C45 121.07(18)
C48 Fe3 C45 68.61(18)
C58 Fe3 C45 162.49(19)
C49 Fe3 C45 40.97(18)
C57 Fe3 C55 68.68(17)
C46 Fe3 C55 124.43(18)
C47 Fe3 C55 160.2(2)
C59 Fe3 C55 40.84(18)
C56 Fe3 C55 40.88(18)
C48 Fe3 C55 158.3(2)
C58 Fe3 C55 68.41(17)
C49 Fe3 C55 122.48(18)
C45 Fe3 C55 108.20(17)
C2 N1 N2 107.3(3)
C2 N1 Ag1 132.2(3)
N2 N1 Ag1 118.6(3)
C3 N2 N1 108.5(3)
C3 N2 Ag2 133.3(3)
N1 N2 Ag2 117.5(3)
C12 N3 N4 105.6(4)
C12 N3 Ag11 134.1(3)
N4 N3 Ag11 120.0(2)
C13 N4 N3 109.4(3)
C13 N4 Ag12 130.3(3)
N3 N4 Ag12 119.8(3)
C22 N11 N12 106.5(3)
C22 N11 Ag2 131.1(3)
N12 N11 Ag2 122.3(3)
C23 N12 N11 108.5(3)
C23 N12 Ag3 133.0(3)
N11 N12 Ag3 118.5(2)
C32 N13 N14 107.0(3)
C32 N13 Ag12 133.3(3)
N14 N13 Ag12 118.7(3)
C33 N14 N13 108.6(3)
C33 N14 Ag13 132.6(3)
N13 N14 Ag13 116.8(2)
C42 N21 N22 106.6(3)
C42 N21 Ag3 132.6(3)
N22 N21 Ag3 120.6(3)
C43 N22 N21 108.6(3)
C43 N22 Ag1 130.4(3)
N21 N22 Ag1 118.9(3)
C52 N23 N24 106.3(3)
C52 N23 Ag13 133.5(3)
N24 N23 Ag13 120.1(3)
C53 N24 N23 108.5(3)
C53 N24 Ag11 134.1(3)
N23 N24 Ag11 117.2(3)
C2 C1 C3 104.0(4)
N1 C2 C1 110.8(4)
N1 C2 C4 121.6(4)
C1 C2 C4 127.2(4)
N2 C3 C1 109.5(4)
N2 C3 C5 123.3(4)
C1 C3 C5 127.2(4)
F3 C4 F2 109.4(4)
F3 C4 F1 104.5(4)
F2 C4 F1 102.7(4)
F3 C4 C2 114.6(4)
F2 C4 C2 113.4(4)
F1 C4 C2 111.2(4)
C9 C5 C6 107.3(4)
C9 C5 C3 127.6(4)
C6 C5 C3 125.1(4)
C9 C5 Fe1 69.2(3)
C6 C5 Fe1 69.3(3)
C3 C5 Fe1 127.5(3)
C7 C6 C5 108.1(4)
C7 C6 Fe1 69.8(3)
C5 C6 Fe1 69.9(2)
C6 C7 C8 108.6(4)
C6 C7 Fe1 70.0(3)
C8 C7 Fe1 69.7(3)
C9 C8 C7 107.6(4)
C9 C8 Fe1 69.7(3)
C7 C8 Fe1 69.6(3)
C8 C9 C5 108.4(4)
C8 C9 Fe1 69.7(3)
C5 C9 Fe1 70.1(3)
C12 C11 C13 104.8(4)
N3 C12 C11 111.6(4)
N3 C12 C14 122.5(4)
C11 C12 C14 125.9(4)
N4 C13 C11 108.7(4)
N4 C13 C15 124.3(4)
C11 C13 C15 126.9(4)
F6 C14 F5 108.0(4)
F6 C14 F4 104.4(4)
F5 C14 F4 105.5(4)
F6 C14 C12 111.3(4)
F5 C14 C12 113.8(4)
F4 C14 C12 113.2(4)
C19 C15 C16 107.3(4)
C19 C15 C13 130.7(4)
C16 C15 C13 122.0(4)
C19 C15 Fe1 69.4(3)
C16 C15 Fe1 69.0(3)
C13 C15 Fe1 128.0(3)
C17 C16 C15 108.2(4)
C17 C16 Fe1 69.5(3)
C15 C16 Fe1 70.0(2)
C16 C17 C18 107.9(4)
C16 C17 Fe1 69.9(3)
C18 C17 Fe1 69.7(3)
C19 C18 C17 108.5(4)
C19 C18 Fe1 70.0(3)
C17 C18 Fe1 69.6(3)
C18 C19 C15 108.2(4)
C18 C19 Fe1 69.4(3)
C15 C19 Fe1 70.0(2)
C22 C21 C23 104.8(4)
N11 C22 C21 111.2(4)
N11 C22 C24 121.3(4)
C21 C22 C24 127.3(4)
N12 C23 C21 109.0(4)
N12 C23 C25 124.3(4)
C21 C23 C25 126.6(4)
F13 C24 F12 107.9(4)
F13 C24 F11 106.4(4)
F12 C24 F11 104.6(3)
F13 C24 C22 111.6(3)
F12 C24 C22 113.4(4)
F11 C24 C22 112.4(4)
C29 C25 C26 107.1(4)
C29 C25 C23 129.7(4)
C26 C25 C23 123.0(4)
C29 C25 Fe2 69.0(3)
C26 C25 Fe2 68.7(2)
C23 C25 Fe2 131.7(3)
C27 C26 C25 108.4(4)
C27 C26 Fe2 69.7(3)
C25 C26 Fe2 70.5(3)
C26 C27 C28 107.6(4)
C26 C27 Fe2 69.8(3)
C28 C27 Fe2 69.3(3)
C29 C28 C27 108.4(4)
C29 C28 Fe2 70.3(3)
C27 C28 Fe2 69.8(3)
C28 C29 C25 108.5(4)
C28 C29 Fe2 69.4(3)
C25 C29 Fe2 70.6(3)
C32 C31 C33 105.3(4)
N13 C32 C31 110.4(4)
N13 C32 C34 122.8(4)
C31 C32 C34 126.8(4)
N14 C33 C31 108.7(4)
N14 C33 C35 124.6(4)
C31 C33 C35 126.7(4)
F16B C34 F15B 107.2(11)
F15A C34 F14A 111.1(6)
F15A C34 F16A 105.5(5)
F14A C34 F16A 103.4(5)
F16B C34 F14B 102.5(8)
F15B C34 F14B 98.0(11)
F16B C34 C32 120.2(7)
F15A C34 C32 111.8(6)
F15B C34 C32 117.0(13)
F14A C34 C32 113.6(4)
F16A C34 C32 110.9(4)
F14B C34 C32 108.6(8)
C39 C35 C36 107.7(4)
C39 C35 C33 128.9(4)
C36 C35 C33 123.3(4)
C39 C35 Fe2 69.3(3)
C36 C35 Fe2 69.8(3)
C33 C35 Fe2 125.0(3)
C37 C36 C35 108.1(4)
C37 C36 Fe2 70.2(3)
C35 C36 Fe2 69.3(3)
C36 C37 C38 108.4(4)
C36 C37 Fe2 69.6(3)
C38 C37 Fe2 69.4(3)
C37 C38 C39 107.9(4)
C37 C38 Fe2 70.2(3)
C39 C38 Fe2 69.1(3)
C35 C39 C38 107.8(4)
C35 C39 Fe2 69.9(3)
C38 C39 Fe2 70.0(3)
C42 C41 C43 103.8(4)
N21 C42 C41 111.8(4)
N21 C42 C44 120.5(4)
C41 C42 C44 127.3(4)
N22 C43 C41 109.2(4)
N22 C43 C45 123.6(4)
C41 C43 C45 127.2(4)
F23 C44 F21 107.3(5)
F23 C44 F22 108.3(4)
F21 C44 F22 104.3(4)
F23 C44 C42 111.0(4)
F21 C44 C42 113.0(4)
F22 C44 C42 112.6(4)
C46 C45 C49 107.2(4)
C46 C45 C43 124.8(4)
C49 C45 C43 127.9(4)
C46 C45 Fe3 68.7(2)
C49 C45 Fe3 69.3(2)
C43 C45 Fe3 126.6(3)
C47 C46 C45 108.5(4)
C47 C46 Fe3 70.0(3)
C45 C46 Fe3 70.3(3)
C46 C47 C48 108.7(4)
C46 C47 Fe3 69.8(3)
C48 C47 Fe3 70.0(3)
C47 C48 C49 108.2(4)
C47 C48 Fe3 69.5(3)
C49 C48 Fe3 69.7(3)
C48 C49 C45 107.3(4)
C48 C49 Fe3 69.3(3)
C45 C49 Fe3 69.7(3)
C52 C51 C53 104.6(4)
N23 C52 C51 111.1(4)
N23 C52 C54 121.1(4)
C51 C52 C54 127.7(4)
N24 C53 C51 109.4(4)
N24 C53 C55 124.0(4)
C51 C53 C55 126.5(4)
F25B C54 F26B 114.3(16)
F24C C54 F26C 109.3(15)
F26A C54 F24A 105.8(8)
F26A C54 F25A 108.6(6)
F24A C54 F25A 101.9(7)
F24C C54 F25C 105.6(13)
F26C C54 F25C 104.1(11)
F25B C54 C52 118.3(11)
F24C C54 C52 119.9(18)
F26B C54 C52 116.1(12)
F26C C54 C52 109.1(14)
F26A C54 C52 113.5(5)
F24A C54 C52 113.5(8)
F25A C54 C52 112.6(6)
F25C C54 C52 107.7(9)
F25B C54 F24B 99.2(15)
F26B C54 F24B 100.9(12)
C52 C54 F24B 103.9(7)
C59 C55 C56 107.3(4)
C59 C55 C53 128.7(4)
C56 C55 C53 124.0(4)
C59 C55 Fe3 68.9(3)
C56 C55 Fe3 69.0(3)
C53 C55 Fe3 128.8(3)
C57 C56 C55 108.2(4)
C57 C56 Fe3 69.5(3)
C55 C56 Fe3 70.2(3)
C56 C57 C58 108.1(4)
C56 C57 Fe3 69.8(3)
C58 C57 Fe3 70.0(3)
C59 C58 C57 108.2(4)
C59 C58 Fe3 69.4(3)
C57 C58 Fe3 69.2(3)
C58 C59 C55 108.3(4)
C58 C59 Fe3 70.0(3)
C55 C59 Fe3 70.2(3)
C61 N31 C62 123.0(6)
C61 N31 C63 119.8(5)
C62 N31 C63 117.2(6)
O31 C61 N31 125.7(6)

loop_
_geom_bond_atom_site_label_1
_geom_bond_atom_site_label_2
_geom_bond_distance
Ag1 N22 2.075(4)
Ag1 N1 2.084(4)
Ag1 Ag11 3.2992(6)
Ag2 N11 2.100(3)
Ag2 N2 2.103(3)
Ag2 Ag12 3.2993(6)
Ag3 N12 2.077(3)
Ag3 N21 2.084(4)
Ag3 Ag13 3.2755(6)
Ag11 N3 2.125(4)
Ag11 N24 2.128(4)
Ag12 N13 2.085(3)
Ag12 N4 2.095(3)
Ag13 N14 2.087(4)
Ag13 N23 2.089(4)
Fe1 C17 2.041(5)
Fe1 C18 2.042(5)
Fe1 C16 2.046(4)
Fe1 C9 2.048(5)
Fe1 C7 2.048(5)
Fe1 C8 2.049(4)
Fe1 C19 2.051(4)
Fe1 C6 2.052(4)
Fe1 C15 2.059(5)
Fe1 C5 2.060(5)
Fe2 C28 2.037(5)
Fe2 C39 2.038(5)
Fe2 C27 2.045(5)
Fe2 C35 2.046(4)
Fe2 C26 2.046(5)
Fe2 C29 2.049(4)
Fe2 C38 2.050(5)
Fe2 C36 2.053(5)
Fe2 C37 2.060(5)
Fe2 C25 2.070(4)
Fe3 C57 2.038(5)
Fe3 C46 2.038(5)
Fe3 C47 2.040(5)
Fe3 C59 2.041(5)
Fe3 C56 2.043(5)
Fe3 C48 2.047(5)
Fe3 C58 2.049(5)
Fe3 C49 2.052(5)
Fe3 C45 2.058(4)
Fe3 C55 2.059(4)
N1 C2 1.340(5)
N1 N2 1.361(5)
N2 C3 1.346(6)
N3 C12 1.351(5)
N3 N4 1.372(5)
N4 C13 1.348(5)
N11 C22 1.343(5)
N11 N12 1.374(5)
N12 C23 1.353(5)
N13 C32 1.341(5)
N13 N14 1.372(5)
N14 C33 1.351(5)
N21 C42 1.336(6)
N21 N22 1.368(5)
N22 C43 1.350(6)
N23 C52 1.349(6)
N23 N24 1.376(5)
N24 C53 1.345(6)
F1 C4 1.364(6)
F2 C4 1.314(5)
F3 C4 1.311(6)
F4 C14 1.346(6)
F5 C14 1.323(6)
F6 C14 1.318(6)
F11 C24 1.359(5)
F12 C24 1.344(5)
F13 C24 1.327(5)
F14A C34 1.335(6)
F15A C34 1.319(7)
F16A C34 1.385(6)
F14B C34 1.391(12)
F15B C34 1.323(13)
F16B C34 1.267(10)
F21 C44 1.340(6)
F22 C44 1.340(6)
F23 C44 1.322(6)
F24A C54 1.356(9)
F25A C54 1.374(9)
F26A C54 1.326(8)
F24B C54 1.49(2)
F25B C54 1.255(13)
F26B C54 1.299(13)
F24C C54 1.278(14)
F25C C54 1.376(14)
F26C C54 1.309(14)
C1 C2 1.383(6)
C1 C3 1.391(6)
C2 C4 1.480(6)
C3 C5 1.461(6)
C5 C9 1.428(6)
C5 C6 1.435(6)
C6 C7 1.410(6)
C7 C8 1.426(6)
C8 C9 1.422(7)
C11 C12 1.367(6)
C11 C13 1.387(6)
C12 C14 1.487(6)
C13 C15 1.461(6)
C15 C19 1.425(6)
C15 C16 1.437(6)
C16 C17 1.418(6)
C17 C18 1.420(7)
C18 C19 1.419(7)
C21 C22 1.370(6)
C21 C23 1.386(6)
C22 C24 1.486(6)
C23 C25 1.468(6)
C25 C29 1.424(7)
C25 C26 1.434(6)
C26 C27 1.418(7)
C27 C28 1.426(7)
C28 C29 1.410(6)
C31 C32 1.378(6)
C31 C33 1.383(6)
C32 C34 1.469(7)
C33 C35 1.454(6)
C35 C39 1.421(6)
C35 C36 1.432(6)
C36 C37 1.413(7)
C37 C38 1.417(7)
C38 C39 1.431(7)
C41 C42 1.376(6)
C41 C43 1.394(6)
C42 C44 1.492(6)
C43 C45 1.452(6)
C45 C46 1.434(6)
C45 C49 1.438(6)
C46 C47 1.404(6)
C47 C48 1.413(7)
C48 C49 1.434(6)
C51 C52 1.372(6)
C51 C53 1.387(6)
C52 C54 1.474(7)
C53 C55 1.463(6)
C55 C59 1.431(6)
C55 C56 1.432(6)
C56 C57 1.419(6)
C57 C58 1.423(7)
C58 C59 1.419(6)
N31 C61 1.331(8)
N31 C62 1.430(7)
N31 C63 1.466(9)
O31 C61 1.224(7)
C71 O41 1.385(8)

loop_
_geom_hbond_atom_site_label_D
_geom_hbond_atom_site_label_H
_geom_hbond_atom_site_label_A
_geom_hbond_distance_DH
_geom_hbond_distance_HA
_geom_hbond_distance_DA
_geom_hbond_angle_DHA
O41 H41A O31 0.84 1.94 2.673(6) 144.6
